data_4060120
loop_
_publ_author_name
'Wang, Harrison M. J.'
'Vasam, Chandra Sekhar'
'Tsai, Thomas Y. R.'
'Chen, Shih-Hua'
'Chang, A. H. H.'
'Lin, Ivan J. B.'

_publ_section_title
;
 Gold(I) N-Heterocyclic Carbene and Carbazolate Complexes
;
_journal_issue 4
_journal_name_full Organometallics
_journal_page_first 486
_journal_page_last 493
_journal_paper_doi 10.1021/om049221u
_journal_volume 24
_journal_year 2005
_chemical_formula_sum 'C4 H8 Au Cl N3'
_chemical_formula_weight 330.55
_space_group_IT_number 57
_symmetry_cell_setting orthorhombic
_symmetry_space_group_name_Hall '-P 2c 2b'
_symmetry_space_group_name_H-M 'P b c m'
_atom_sites_solution_hydrogens geom
_atom_sites_solution_primary direct
_atom_sites_solution_secondary difmap
_cell_angle_alpha 90.00
_cell_angle_beta 90.00
_cell_angle_gamma 90.00
_cell_formula_units_Z 8
_cell_length_a 14.4371(13)
_cell_length_b 15.9432(15)
_cell_length_c 6.7245(6)
_cell_measurement_temperature 298(2)
_cell_volume 1547.8(2)
_diffrn_ambient_temperature 298(2)
_diffrn_detector_area_resol_mean ?
_diffrn_measurement_device_type ?
_diffrn_measurement_method ?
_diffrn_radiation_monochromator graphite
_diffrn_radiation_source 'fine-focus sealed tube'
_diffrn_radiation_type MoK\a
_diffrn_radiation_wavelength 0.71073
_diffrn_reflns_av_R_equivalents 0.1673
_diffrn_reflns_av_sigmaI/netI 0.1159
_diffrn_reflns_limit_h_max 17
_diffrn_reflns_limit_h_min -6
_diffrn_reflns_limit_k_max 18
_diffrn_reflns_limit_k_min -16
_diffrn_reflns_limit_l_max 7
_diffrn_reflns_limit_l_min -5
_diffrn_reflns_number 4109
_diffrn_reflns_theta_max 24.99
_diffrn_reflns_theta_min 2.82
_diffrn_standards_decay_% ?
_diffrn_standards_interval_count ?
_diffrn_standards_interval_time ?
_diffrn_standards_number ?
_exptl_absorpt_coefficient_mu 19.273
_exptl_crystal_density_diffrn 2.837
_exptl_crystal_density_method 'not measured'
_exptl_crystal_F_000 1192
_refine_ls_extinction_coef ?
_refine_ls_extinction_method none
_refine_ls_goodness_of_fit_ref 1.850
_refine_ls_hydrogen_treatment mixed
_refine_ls_matrix_type full
_refine_ls_number_parameters 109
_refine_ls_number_reflns 1446
_refine_ls_number_restraints 0
_refine_ls_restrained_S_all 1.850
_refine_ls_R_factor_all 0.1770
_refine_ls_R_factor_gt 0.1692
_refine_ls_shift/su_max 0.248
_refine_ls_shift/su_mean 0.037
_refine_ls_structure_factor_coef Fsqd
_refine_ls_weighting_details 'calc w=1/[\s^2^(Fo^2^)+(0.2000P)^2^+0.0000P] where P=(Fo^2^+2Fc^2^)/3'
_refine_ls_weighting_scheme calc
_refine_ls_wR_factor_gt 0.4129
_refine_ls_wR_factor_ref 0.4224
_reflns_number_gt 1303
_reflns_number_total 1446
_reflns_threshold_expression >2sigma(I)
_cod_depositor_comments
;
The following automatic conversions were performed:
'_symmetry_cell_setting' value 'Orthorhombic' changed to 'orthorhombic'
according to '/home/saulius/struct/CIF-dictionaries/cif_core.dic'
dictionary named 'cif_core.dic' version 2.4.1 from 2010-06-29.

Automatic conversion script
Id: cif_fix_enum 1527 2010-12-29 10:47:43Z saulius 
;
_cod_original_sg_symbol_H-M 'P ?'
_cod_database_code 4060120

loop_
_symmetry_equiv_pos_as_xyz
'x, y, z'
'-x, -y, z+1/2'
'-x, y+1/2, -z+1/2'
'x, -y+1/2, -z'
'-x, -y, -z'
'x, y, -z-1/2'
'x, -y-1/2, z-1/2'
'-x, y-1/2, z'

loop_
_atom_site_label
_atom_site_type_symbol
_atom_site_fract_x
_atom_site_fract_y
_atom_site_fract_z
_atom_site_U_iso_or_equiv
_atom_site_adp_type
_atom_site_occupancy
_atom_site_symmetry_multiplicity
_atom_site_calc_flag
_atom_site_refinement_flags
_atom_site_disorder_assembly
_atom_site_disorder_group
_atom_site_attached_hydrogens
Au1 Au 0.62097(11) 0.21812(11) 0.2500 0.0465(10) Uani 1 2 d S . . 0
Au2 Au 0.16029(11) 0.24764(11) 0.2500 0.0455(10) Uani 1 2 d S . . 0
Cl1 Cl 0.5028(8) 0.1205(8) 0.2500 0.062(4) Uani 1 2 d S . . 0
Cl2 Cl 0.0977(12) 0.1160(7) 0.2500 0.079(5) Uani 1 2 d S . . 0
N2 N 0.719(2) 0.3901(18) 0.2500 0.025(6) Uani 1 2 d S . . 0
N1 N 0.817(3) 0.284(4) 0.2500 0.079(19) Uani 1 2 d S . . 0
C6 C 0.218(3) 0.341(7) 0.2500 0.12(4) Uani 1 2 d S . . 0
C2 C 0.729(2) 0.312(3) 0.2500 0.038(10) Uani 1 2 d S . . 0
N4 N 0.3059(19) 0.373(2) 0.2500 0.037(8) Uani 1 2 d S . . 0
N6 N 0.177(3) 0.4357(19) 0.2500 0.046(10) Uani 1 2 d S . . 0
N5 N 0.240(4) 0.498(2) 0.2500 0.077(17) Uani 1 2 d S . . 1
C8 C 0.321(4) 0.462(3) 0.2500 0.060(14) Uani 1 2 d S . . 1
C5 C 0.383(2) 0.307(3) 0.2500 0.057(17) Uani 1 2 d S . . 3
C4 C 0.654(2) 0.445(3) 0.2500 0.040(11) Uani 1 2 d S . . 3
C1 C 0.861(4) 0.358(2) 0.2500 0.061(15) Uani 1 2 d S . . 1
C7 C 0.087(4) 0.465(5) 0.2500 0.09(3) Uani 1 2 d S . . 3
C3 C 0.866(4) 0.198(3) 0.2500 0.060(15) Uani 1 2 d S . . 3
N3 N 0.815(6) 0.431(6) 0.2500 0.11(3) Uani 1 2 d S . . 1

loop_
_atom_site_aniso_label
_atom_site_aniso_U_11
_atom_site_aniso_U_22
_atom_site_aniso_U_33
_atom_site_aniso_U_23
_atom_site_aniso_U_13
_atom_site_aniso_U_12
Au1 0.0240(13) 0.0301(13) 0.0854(17) 0.000 0.000 -0.0020(5)
Au2 0.0303(13) 0.0279(14) 0.0783(17) 0.000 0.000 -0.0042(6)
Cl1 0.030(5) 0.032(5) 0.124(12) 0.000 0.000 -0.005(4)
Cl2 0.067(8) 0.016(5) 0.155(16) 0.000 0.000 -0.013(6)
N2 0.029(16) 0.009(13) 0.037(15) 0.000 0.000 -0.011(12)
N1 0.02(2) 0.06(3) 0.15(6) 0.000 0.000 0.01(2)
C6 0.02(2) 0.28(12) 0.05(3) 0.000 0.000 -0.09(5)
C2 0.000(15) 0.07(3) 0.045(19) 0.000 0.000 -0.036(18)
N4 0.000(13) 0.019(16) 0.09(3) 0.000 0.000 -0.004(11)
N6 0.04(2) 0.000(14) 0.09(3) 0.000 0.000 -0.030(14)
N5 0.10(4) 0.004(14) 0.13(4) 0.000 0.000 -0.05(2)
C8 0.07(3) 0.000(18) 0.11(4) 0.000 0.000 -0.02(2)
C5 0.01(2) 0.02(2) 0.14(5) 0.000 0.000 0.019(15)
C4 0.011(18) 0.04(2) 0.07(3) 0.000 0.000 0.032(16)
C1 0.10(4) 0.003(17) 0.08(3) 0.000 0.000 0.06(2)
C7 0.05(3) 0.10(5) 0.14(6) 0.000 0.000 0.06(4)
C3 0.04(3) 0.02(2) 0.11(5) 0.000 0.000 0.01(2)
N3 0.15(7) 0.12(6) 0.07(4) 0.000 0.000 0.02(6)
